data_7123481
loop_
_publ_author_name
'Lopez-Leonardo, Carmen'
'Martinez-Cuezva, Alberto'
'Bautista, Delia'
'Alajarin, Mateo'
'Berna, Jose'

_publ_section_title
;
 Homo and heteroassembly of amide-based [2]rotaxanes using
 \a,\a&#x2019;-dimethyl-p-xylylenediamines
;
_journal_name_full 'Chemical Communications'
_journal_paper_doi 10.1039/C9CC02701G
_journal_year 2019
_chemical_formula_sum 'C69 H68 Cl2 N6 O6'
_chemical_formula_weight 1148.19
_space_group_crystal_system monoclinic
_space_group_IT_number 15
_space_group_name_Hall '-C 2yc'
_space_group_name_H-M_alt 'C 1 2/c 1'
_symmetry_space_group_name_Hall '-C 2yc'
_symmetry_space_group_name_H-M 'C 1 2/c 1'
_atom_sites_solution_hydrogens mixed
_atom_sites_solution_primary dual
_audit_creation_method SHELXL-2016/6
_audit_update_record
;
2019-04-01 deposited with the CCDC.    2019-05-16 downloaded from the CCDC.
;
_cell_angle_alpha 90
_cell_angle_beta 105.156(2)
_cell_angle_gamma 90
_cell_formula_units_Z 8
_cell_length_a 50.7230(19)
_cell_length_b 11.0306(4)
_cell_length_c 22.3781(9)
_cell_measurement_reflns_used 9118
_cell_measurement_temperature 100(2)
_cell_measurement_theta_max 27.59
_cell_measurement_theta_min 2.75
_cell_volume 12085.2(8)
_computing_cell_refinement 'SAINT V8.34A (Bruker AXS Inc., 2011)'
_computing_data_collection 'APEX2 2014.1-1 (Bruker AXS Inc.) o APEX3 2016.1-0 (Bruker AXS Inc.)'
_computing_data_reduction 'SAINT V8.34A (Bruker AXS Inc., 2011)'
_computing_molecular_graphics 'Bruker SHELXTL'
_computing_publication_material 'Bruker SHELXTL'
_computing_structure_refinement 'SHELXL-2014/7 (Sheldrick, 2014)'
_computing_structure_solution 'SHELXS-97 (Sheldrick, 2008)'
_diffrn_ambient_temperature 100(2)
_diffrn_detector_area_resol_mean 10.4167
_diffrn_measured_fraction_theta_full 1.000
_diffrn_measured_fraction_theta_max 1.000
_diffrn_measurement_device_type 'Bruker D8 QUEST'
_diffrn_measurement_method '\w-scans and phi scans'
_diffrn_radiation_type MoK\a
_diffrn_radiation_wavelength 0.71073
_diffrn_reflns_av_R_equivalents 0.1111
_diffrn_reflns_av_unetI/netI 0.0453
_diffrn_reflns_Laue_measured_fraction_full 1.000
_diffrn_reflns_Laue_measured_fraction_max 1.000
_diffrn_reflns_limit_h_max 64
_diffrn_reflns_limit_h_min -64
_diffrn_reflns_limit_k_max 14
_diffrn_reflns_limit_k_min -14
_diffrn_reflns_limit_l_max 28
_diffrn_reflns_limit_l_min -28
_diffrn_reflns_number 227877
_diffrn_reflns_point_group_measured_fraction_full 1.000
_diffrn_reflns_point_group_measured_fraction_max 1.000
_diffrn_reflns_theta_full 25.242
_diffrn_reflns_theta_max 27.103
_diffrn_reflns_theta_min 2.065
_diffrn_source 'high brilliance microfocus sealed tube '
_exptl_absorpt_coefficient_mu 0.166
_exptl_absorpt_correction_T_max 0.7437
_exptl_absorpt_correction_T_min 0.7219
_exptl_absorpt_correction_type multi-scan
_exptl_absorpt_process_details SADABS
_exptl_crystal_colour COLOURLESS
_exptl_crystal_density_diffrn 1.262
_exptl_crystal_description prism
_exptl_crystal_F_000 4848
_exptl_crystal_size_max 0.120
_exptl_crystal_size_mid 0.060
_exptl_crystal_size_min 0.040
_refine_diff_density_max 0.609
_refine_diff_density_min -0.790
_refine_diff_density_rms 0.056
_refine_ls_extinction_method none
_refine_ls_goodness_of_fit_ref 1.049
_refine_ls_hydrogen_treatment mixed
_refine_ls_matrix_type full
_refine_ls_number_parameters 769
_refine_ls_number_reflns 13316
_refine_ls_number_restraints 6
_refine_ls_restrained_S_all 1.049
_refine_ls_R_factor_all 0.0938
_refine_ls_R_factor_gt 0.0558
_refine_ls_shift/su_max 0.000
_refine_ls_shift/su_mean 0.000
_refine_ls_structure_factor_coef Fsqd
_refine_ls_weighting_details 'w=1/[\s^2^(Fo^2^)+(0.0366P)^2^+20.6642P] where P=(Fo^2^+2Fc^2^)/3'
_refine_ls_weighting_scheme calc
_refine_ls_wR_factor_gt 0.1032
_refine_ls_wR_factor_ref 0.1171
_reflns_Friedel_coverage 0.000
_reflns_number_gt 9309
_reflns_number_total 13316
_reflns_threshold_expression 'I > 2\s(I)'
_cod_data_source_file c9cc02701g2.cif
_cod_data_source_block 23032017_50sg_a_sq
_cod_database_code 7123481
_shelx_shelxl_version_number 2016/6
_shelx_space_group_comment
;
The symmetry employed for this shelxl refinement is uniquely defined
by the following loop, which should always be used as a source of
symmetry information in preference to the above space-group names.
They are only intended as comments.
;
_shelx_estimated_absorpt_t_min 0.980
_shelx_estimated_absorpt_t_max 0.993

loop_
_space_group_symop_operation_xyz
'x, y, z'
'-x, y, -z+1/2'
'x+1/2, y+1/2, z'
'-x+1/2, y+1/2, -z+1/2'
'-x, -y, -z'
'x, -y, z-1/2'
'-x+1/2, -y+1/2, -z'
'x+1/2, -y+1/2, z-1/2'

loop_
_atom_site_label
_atom_site_type_symbol
_atom_site_fract_x
_atom_site_fract_y
_atom_site_fract_z
_atom_site_U_iso_or_equiv
_atom_site_adp_type
_atom_site_occupancy
_atom_site_site_symmetry_order
_atom_site_calc_flag
_atom_site_refinement_flags_posn
_atom_site_refinement_flags_adp
N1 N 0.34120(3) 0.63524(15) 0.50140(8) 0.0188(4) Uani 1 1 d D .
H01 H 0.3566(4) 0.624(2) 0.4924(10) 0.023(6) Uiso 1 1 d D .
N2 N 0.41150(4) 0.34021(16) 0.46171(8) 0.0235(4) Uani 1 1 d D .
H02 H 0.4069(4) 0.4121(16) 0.4700(10) 0.026(6) Uiso 1 1 d D .
N3 N 0.41292(3) 0.59218(15) 0.17803(8) 0.0191(4) Uani 1 1 d D .
H03 H 0.3982(4) 0.608(2) 0.1891(11) 0.031(7) Uiso 1 1 d D .
N4 N 0.34910(4) 0.91311(16) 0.22665(8) 0.0228(4) Uani 1 1 d D .
H04 H 0.3524(5) 0.8372(16) 0.2233(11) 0.032(7) Uiso 1 1 d D .
N5 N 0.41273(3) 0.80572(14) 0.43646(7) 0.0166(4) Uani 1 1 d . .
N6 N 0.34734(3) 0.44704(15) 0.25629(7) 0.0168(4) Uani 1 1 d . .
O1 O 0.30774(3) 0.55778(14) 0.53901(7) 0.0307(4) Uani 1 1 d . .
O2 O 0.40267(4) 0.14039(14) 0.46648(8) 0.0394(4) Uani 1 1 d . .
O3 O 0.44686(4) 0.65498(15) 0.13805(9) 0.0473(5) Uani 1 1 d . .
O4 O 0.35978(3) 1.10813(13) 0.21364(8) 0.0332(4) Uani 1 1 d . .
O5 O 0.39524(3) 0.62954(12) 0.46172(6) 0.0207(3) Uani 1 1 d . .
O6 O 0.36094(3) 0.63060(13) 0.22929(6) 0.0222(3) Uani 1 1 d . .
C1 C 0.32864(4) 0.54276(18) 0.52193(9) 0.0195(4) Uani 1 1 d . .
C2 C 0.34114(4) 0.41937(18) 0.52404(9) 0.0179(4) Uani 1 1 d . .
C3 C 0.33034(4) 0.32652(19) 0.55258(10) 0.0237(5) Uani 1 1 d . .
H3 H 0.315461 0.342656 0.569812 0.028 Uiso 1 1 calc R U
C4 C 0.34119(5) 0.21104(19) 0.55594(10) 0.0260(5) Uani 1 1 d . .
H4 H 0.333813 0.148290 0.575761 0.031 Uiso 1 1 calc R U
C5 C 0.36269(4) 0.18636(19) 0.53064(10) 0.0233(5) Uani 1 1 d . .
H5 H 0.370029 0.106718 0.533178 0.028 Uiso 1 1 calc R U
C6 C 0.37367(4) 0.27749(18) 0.50143(9) 0.0199(4) Uani 1 1 d . .
C7 C 0.36273(4) 0.39368(17) 0.49845(9) 0.0176(4) Uani 1 1 d . .
H7 H 0.370122 0.456426 0.478652 0.021 Uiso 1 1 calc R U
C8 C 0.39707(5) 0.24636(19) 0.47507(9) 0.0235(5) Uani 1 1 d . .
C9 C 0.43741(4) 0.3260(2) 0.44485(10) 0.0264(5) Uani 1 1 d . .
H9 H 0.442440 0.238214 0.448949 0.032 Uiso 1 1 calc R U
C10 C 0.32984(4) 0.75805(18) 0.49481(9) 0.0204(4) Uani 1 1 d . .
H10 H 0.310324 0.751433 0.496038 0.024 Uiso 1 1 calc R U
C11 C 0.32991(4) 0.80575(18) 0.43121(9) 0.0180(4) Uani 1 1 d . .
C12 C 0.31215(4) 0.75340(18) 0.37989(10) 0.0212(5) Uani 1 1 d . .
H12 H 0.300858 0.688102 0.385660 0.025 Uiso 1 1 calc R U
C13 C 0.31047(4) 0.79390(19) 0.32045(10) 0.0214(4) Uani 1 1 d . .
H13 H 0.298041 0.756445 0.286219 0.026 Uiso 1 1 calc R U
C14 C 0.32675(4) 0.88859(18) 0.31046(9) 0.0190(4) Uani 1 1 d . .
C15 C 0.34530(4) 0.93848(18) 0.36163(10) 0.0210(5) Uani 1 1 d . .
H15 H 0.357173 1.001249 0.355620 0.025 Uiso 1 1 calc R U
C16 C 0.34683(4) 0.89853(18) 0.42128(10) 0.0202(4) Uani 1 1 d . .
H16 H 0.359507 0.934798 0.455498 0.024 Uiso 1 1 calc R U
C17 C 0.45940(5) 0.3959(3) 0.49148(11) 0.0370(6) Uani 1 1 d . .
H17A H 0.455121 0.482664 0.488093 0.056 Uiso 1 1 calc R U
H17B H 0.477152 0.382066 0.482924 0.056 Uiso 1 1 calc R U
H17C H 0.460096 0.367910 0.533422 0.056 Uiso 1 1 calc R U
C18 C 0.34430(5) 0.8381(2) 0.54877(10) 0.0290(5) Uani 1 1 d . .
H18A H 0.342513 0.802400 0.587617 0.043 Uiso 1 1 calc R U
H18B H 0.336022 0.919025 0.543674 0.043 Uiso 1 1 calc R U
H18C H 0.363682 0.844579 0.549796 0.043 Uiso 1 1 calc R U
C19 C 0.32457(4) 0.9432(2) 0.24693(10) 0.0240(5) Uani 1 1 d . .
H19 H 0.324346 1.033244 0.251769 0.029 Uiso 1 1 calc R U
C20 C 0.36451(4) 0.99929(18) 0.21000(9) 0.0209(4) Uani 1 1 d . .
C21 C 0.38810(4) 0.95810(18) 0.18644(9) 0.0184(4) Uani 1 1 d . .
C22 C 0.40323(5) 1.04727(19) 0.16659(10) 0.0250(5) Uani 1 1 d . .
H22 H 0.398437 1.130124 0.168716 0.030 Uiso 1 1 calc R U
C23 C 0.42514(5) 1.0166(2) 0.14381(10) 0.0275(5) Uani 1 1 d . .
H23 H 0.435433 1.078494 0.130801 0.033 Uiso 1 1 calc R U
C24 C 0.43215(4) 0.89658(19) 0.13984(9) 0.0221(5) Uani 1 1 d . .
H24 H 0.447039 0.875910 0.123404 0.027 Uiso 1 1 calc R U
C25 C 0.41748(4) 0.80596(18) 0.15987(9) 0.0191(4) Uani 1 1 d . .
C26 C 0.39551(4) 0.83803(18) 0.18322(9) 0.0190(4) Uani 1 1 d . .
H26 H 0.385453 0.776397 0.197153 0.023 Uiso 1 1 calc R U
C27 C 0.42693(4) 0.67824(19) 0.15716(10) 0.0229(5) Uani 1 1 d . .
C28 C 0.42182(4) 0.46547(17) 0.18496(9) 0.0194(4) Uani 1 1 d . .
H28 H 0.440402 0.462431 0.177507 0.023 Uiso 1 1 calc R U
C29 C 0.42500(4) 0.42687(18) 0.25183(9) 0.0184(4) Uani 1 1 d . .
C30 C 0.41168(4) 0.32741(18) 0.26913(10) 0.0206(4) Uani 1 1 d . .
H30 H 0.399383 0.280980 0.238295 0.025 Uiso 1 1 calc R U
C31 C 0.41625(4) 0.29583(19) 0.33092(10) 0.0219(5) Uani 1 1 d . .
H31 H 0.407155 0.227166 0.341667 0.026 Uiso 1 1 calc R U
C32 C 0.43374(4) 0.36179(19) 0.37739(10) 0.0212(4) Uani 1 1 d . .
C33 C 0.44691(4) 0.46112(19) 0.35997(10) 0.0241(5) Uani 1 1 d . .
H33 H 0.459054 0.508041 0.390857 0.029 Uiso 1 1 calc R U
C34 C 0.44258(4) 0.49245(19) 0.29853(10) 0.0224(5) Uani 1 1 d . .
H34 H 0.451877 0.560624 0.287919 0.027 Uiso 1 1 calc R U
C35 C 0.29894(5) 0.9092(2) 0.19706(11) 0.0368(6) Uani 1 1 d . .
H35A H 0.298482 0.954205 0.159053 0.055 Uiso 1 1 calc R U
H35B H 0.282761 0.929469 0.211240 0.055 Uiso 1 1 calc R U
H35C H 0.299077 0.821961 0.188787 0.055 Uiso 1 1 calc R U
C36 C 0.40329(5) 0.38716(19) 0.13576(10) 0.0248(5) Uani 1 1 d . .
H36A H 0.385077 0.383714 0.143059 0.037 Uiso 1 1 calc R U
H36B H 0.410868 0.305105 0.137636 0.037 Uiso 1 1 calc R U
H36C H 0.401954 0.422073 0.094809 0.037 Uiso 1 1 calc R U
C37 C 0.39992(4) 0.69889(18) 0.42171(9) 0.0170(4) Uani 1 1 d . .
C38 C 0.39035(4) 0.66665(18) 0.35497(9) 0.0183(4) Uani 1 1 d . .
H38 H 0.398184 0.705073 0.325704 0.022 Uiso 1 1 calc R U
C39 C 0.37100(4) 0.58481(18) 0.33643(9) 0.0182(4) Uani 1 1 d . .
H39 H 0.364204 0.543358 0.366512 0.022 Uiso 1 1 calc R U
C40 C 0.35948(4) 0.55536(18) 0.26976(9) 0.0171(4) Uani 1 1 d . .
C41 C 0.41933(4) 0.84761(18) 0.50120(9) 0.0189(4) Uani 1 1 d . .
H41A H 0.408849 0.798732 0.524165 0.023 Uiso 1 1 calc R U
H41B H 0.413486 0.933096 0.502027 0.023 Uiso 1 1 calc R U
C42 C 0.44935(4) 0.83833(19) 0.53359(9) 0.0199(4) Uani 1 1 d . .
C43 C 0.46024(4) 0.7296(2) 0.56074(10) 0.0274(5) Uani 1 1 d . .
H43 H 0.448773 0.660756 0.558539 0.033 Uiso 1 1 calc R U
C44 C 0.48781(5) 0.7215(3) 0.59106(11) 0.0386(6) Uani 1 1 d . .
H44 H 0.495191 0.647191 0.609515 0.046 Uiso 1 1 calc R U
C45 C 0.50451(5) 0.8215(3) 0.59439(11) 0.0414(7) Uani 1 1 d . .
H45 H 0.523376 0.815695 0.615108 0.050 Uiso 1 1 calc R U
C46 C 0.49394(5) 0.9297(2) 0.56781(11) 0.0346(6) Uani 1 1 d . .
H46 H 0.505471 0.998388 0.570304 0.042 Uiso 1 1 calc R U
C47 C 0.46644(4) 0.9380(2) 0.53742(10) 0.0252(5) Uani 1 1 d . .
H47 H 0.459204 1.012628 0.519029 0.030 Uiso 1 1 calc R U
C51 C 0.41892(4) 0.88897(18) 0.39069(10) 0.0205(4) Uani 1 1 d . .
H51A H 0.421618 0.971254 0.408932 0.025 Uiso 1 1 calc R U
H51B H 0.402880 0.892269 0.354292 0.025 Uiso 1 1 calc R U
C52 C 0.44397(4) 0.85578(19) 0.36855(9) 0.0209(4) Uani 1 1 d . .
C53 C 0.46260(4) 0.76842(19) 0.39661(10) 0.0243(5) Uani 1 1 d . .
H53 H 0.459891 0.725433 0.431310 0.029 Uiso 1 1 calc R U
C54 C 0.48524(5) 0.7424(2) 0.37487(11) 0.0310(5) Uani 1 1 d . .
H54 H 0.497912 0.682280 0.394806 0.037 Uiso 1 1 calc R U
C55 C 0.48930(5) 0.8035(3) 0.32462(11) 0.0414(7) Uani 1 1 d . .
H55 H 0.504703 0.785686 0.309477 0.050 Uiso 1 1 calc R U
C56 C 0.47091(5) 0.8907(3) 0.29643(11) 0.0502(8) Uani 1 1 d . .
H56 H 0.473714 0.933139 0.261676 0.060 Uiso 1 1 calc R U
C57 C 0.44832(5) 0.9176(3) 0.31785(10) 0.0360(6) Uani 1 1 d . .
H57 H 0.435806 0.978302 0.297899 0.043 Uiso 1 1 calc R U
C61 C 0.34785(4) 0.35273(18) 0.30253(9) 0.0190(4) Uani 1 1 d . .
H61A H 0.364967 0.361585 0.335818 0.023 Uiso 1 1 calc R U
H61B H 0.348535 0.272941 0.282734 0.023 Uiso 1 1 calc R U
C62 C 0.32416(4) 0.35144(18) 0.33212(9) 0.0175(4) Uani 1 1 d . .
C63 C 0.32067(4) 0.24766(19) 0.36452(10) 0.0246(5) Uani 1 1 d . .
H63 H 0.332666 0.180861 0.366252 0.030 Uiso 1 1 calc R U
C64 C 0.30003(5) 0.2402(2) 0.39420(11) 0.0314(5) Uani 1 1 d . .
H64 H 0.298041 0.168984 0.416504 0.038 Uiso 1 1 calc R U
C65 C 0.28231(5) 0.3361(2) 0.39147(10) 0.0300(5) Uani 1 1 d . .
H65 H 0.268051 0.331125 0.411724 0.036 Uiso 1 1 calc R U
C66 C 0.28539(4) 0.4390(2) 0.35930(10) 0.0271(5) Uani 1 1 d . .
H66 H 0.273149 0.504989 0.357225 0.033 Uiso 1 1 calc R U
C67 C 0.30630(4) 0.44723(19) 0.32970(10) 0.0214(4) Uani 1 1 d . .
H67 H 0.308308 0.518901 0.307771 0.026 Uiso 1 1 calc R U
C71 C 0.33336(4) 0.41688(19) 0.19144(9) 0.0215(5) Uani 1 1 d . .
H71A H 0.337794 0.332571 0.182413 0.026 Uiso 1 1 calc R U
H71B H 0.339837 0.471588 0.163196 0.026 Uiso 1 1 calc R U
C72 C 0.30292(4) 0.4300(2) 0.18058(9) 0.0214(5) Uani 1 1 d . .
C73 C 0.28631(4) 0.3313(2) 0.18253(10) 0.0264(5) Uani 1 1 d . .
H73 H 0.293897 0.251985 0.187253 0.032 Uiso 1 1 calc R U
C74 C 0.25881(5) 0.3470(2) 0.17767(11) 0.0320(5) Uani 1 1 d . .
H74 H 0.247632 0.278541 0.179120 0.038 Uiso 1 1 calc R U
C75 C 0.24750(5) 0.4613(2) 0.17075(11) 0.0334(6) Uani 1 1 d . .
H75 H 0.228619 0.471793 0.167881 0.040 Uiso 1 1 calc R U
C76 C 0.26377(5) 0.5607(2) 0.16799(11) 0.0323(5) Uani 1 1 d . .
H76 H 0.256040 0.639691 0.162844 0.039 Uiso 1 1 calc R U
C77 C 0.29129(4) 0.5449(2) 0.17275(10) 0.0268(5) Uani 1 1 d . .
H77 H 0.302365 0.613423 0.170631 0.032 Uiso 1 1 calc R U
C98 C 0.24438(5) 0.5533(2) 0.50733(11) 0.0350(6) Uani 1 1 d . .
H98A H 0.264488 0.549715 0.523551 0.042 Uiso 1 1 calc R U
H98B H 0.236810 0.592159 0.539120 0.042 Uiso 1 1 calc R U
Cl1 Cl 0.23594(2) 0.64106(6) 0.43903(3) 0.04947(19) Uani 1 1 d . .
Cl2 Cl 0.23129(2) 0.40527(7) 0.49310(3) 0.0559(2) Uani 1 1 d . .

loop_
_atom_site_aniso_label
_atom_site_aniso_U_11
_atom_site_aniso_U_22
_atom_site_aniso_U_33
_atom_site_aniso_U_23
_atom_site_aniso_U_13
_atom_site_aniso_U_12
N1 0.0157(9) 0.0175(9) 0.0252(10) 0.0031(7) 0.0089(7) 0.0044(7)
N2 0.0294(10) 0.0182(10) 0.0271(10) 0.0020(8) 0.0148(8) 0.0087(8)
N3 0.0177(9) 0.0152(8) 0.0272(10) 0.0002(7) 0.0107(8) 0.0010(7)
N4 0.0293(10) 0.0144(9) 0.0288(10) 0.0034(8) 0.0149(8) 0.0063(8)
N5 0.0161(8) 0.0171(8) 0.0179(9) -0.0014(7) 0.0065(7) -0.0014(7)
N6 0.0149(8) 0.0188(9) 0.0175(9) -0.0008(7) 0.0058(7) -0.0021(7)
O1 0.0262(8) 0.0297(9) 0.0432(10) 0.0064(7) 0.0215(8) 0.0025(7)
O2 0.0602(12) 0.0175(8) 0.0488(11) 0.0021(8) 0.0292(9) 0.0103(8)
O3 0.0502(11) 0.0300(9) 0.0812(14) 0.0142(9) 0.0516(11) 0.0101(8)
O4 0.0439(10) 0.0155(8) 0.0467(10) -0.0008(7) 0.0235(8) 0.0027(7)
O5 0.0208(7) 0.0207(7) 0.0217(8) 0.0017(6) 0.0072(6) -0.0032(6)
O6 0.0230(8) 0.0233(8) 0.0219(8) 0.0043(6) 0.0084(6) -0.0043(6)
C1 0.0202(11) 0.0223(11) 0.0158(10) 0.0001(8) 0.0041(8) -0.0017(9)
C2 0.0190(10) 0.0186(10) 0.0147(10) -0.0003(8) 0.0018(8) -0.0024(8)
C3 0.0240(11) 0.0261(12) 0.0213(11) 0.0023(9) 0.0064(9) -0.0035(9)
C4 0.0319(12) 0.0210(11) 0.0245(12) 0.0041(9) 0.0065(10) -0.0090(10)
C5 0.0322(12) 0.0145(10) 0.0205(11) 0.0024(8) 0.0022(9) -0.0009(9)
C6 0.0258(11) 0.0177(10) 0.0141(10) -0.0005(8) 0.0017(9) -0.0002(9)
C7 0.0215(10) 0.0153(10) 0.0149(10) 0.0004(8) 0.0031(8) -0.0048(8)
C8 0.0346(13) 0.0189(11) 0.0172(11) 0.0011(9) 0.0071(10) 0.0049(9)
C9 0.0284(12) 0.0283(12) 0.0251(12) 0.0034(9) 0.0117(10) 0.0125(10)
C10 0.0195(11) 0.0185(10) 0.0243(11) 0.0013(9) 0.0078(9) 0.0046(8)
C11 0.0153(10) 0.0156(10) 0.0237(11) 0.0016(8) 0.0062(8) 0.0061(8)
C12 0.0178(10) 0.0183(10) 0.0284(12) 0.0014(9) 0.0074(9) -0.0009(8)
C13 0.0187(10) 0.0234(11) 0.0208(11) -0.0008(9) 0.0028(9) 0.0006(9)
C14 0.0192(10) 0.0166(10) 0.0230(11) 0.0030(8) 0.0087(9) 0.0086(8)
C15 0.0178(10) 0.0140(10) 0.0341(13) 0.0021(9) 0.0117(9) 0.0014(8)
C16 0.0188(10) 0.0173(10) 0.0239(11) -0.0040(9) 0.0048(9) 0.0013(8)
C17 0.0260(12) 0.0616(17) 0.0240(13) 0.0022(12) 0.0073(10) 0.0081(12)
C18 0.0404(14) 0.0233(12) 0.0249(12) 0.0007(10) 0.0116(10) 0.0049(10)
C19 0.0260(11) 0.0207(11) 0.0285(12) 0.0062(9) 0.0126(10) 0.0097(9)
C20 0.0302(12) 0.0165(11) 0.0163(10) -0.0010(8) 0.0067(9) 0.0001(9)
C21 0.0248(11) 0.0165(10) 0.0136(10) -0.0002(8) 0.0044(8) -0.0023(8)
C22 0.0415(13) 0.0149(10) 0.0206(11) 0.0026(9) 0.0118(10) -0.0020(9)
C23 0.0395(14) 0.0219(11) 0.0257(12) 0.0046(9) 0.0166(11) -0.0086(10)
C24 0.0257(11) 0.0239(11) 0.0197(11) 0.0040(9) 0.0111(9) -0.0024(9)
C25 0.0231(11) 0.0188(10) 0.0159(10) 0.0018(8) 0.0059(9) -0.0020(9)
C26 0.0232(11) 0.0164(10) 0.0188(11) 0.0016(8) 0.0078(9) -0.0043(8)
C27 0.0253(11) 0.0217(11) 0.0250(12) 0.0032(9) 0.0128(9) 0.0014(9)
C28 0.0210(11) 0.0155(10) 0.0239(11) 0.0002(8) 0.0095(9) 0.0027(8)
C29 0.0172(10) 0.0170(10) 0.0229(11) 0.0005(8) 0.0088(9) 0.0047(8)
C30 0.0202(10) 0.0195(10) 0.0244(12) -0.0037(9) 0.0098(9) -0.0010(8)
C31 0.0222(11) 0.0199(11) 0.0273(12) 0.0030(9) 0.0130(9) 0.0030(9)
C32 0.0204(10) 0.0216(11) 0.0237(11) 0.0006(9) 0.0097(9) 0.0101(9)
C33 0.0240(11) 0.0207(11) 0.0258(12) -0.0030(9) 0.0033(9) 0.0031(9)
C34 0.0224(11) 0.0178(10) 0.0275(12) 0.0023(9) 0.0072(9) 0.0019(9)
C35 0.0331(13) 0.0496(16) 0.0267(13) 0.0118(12) 0.0060(11) 0.0121(12)
C36 0.0326(12) 0.0195(11) 0.0238(12) -0.0011(9) 0.0099(10) -0.0013(9)
C37 0.0117(9) 0.0185(10) 0.0213(11) 0.0006(8) 0.0051(8) 0.0012(8)
C38 0.0167(10) 0.0188(10) 0.0210(11) 0.0004(8) 0.0078(8) -0.0008(8)
C39 0.0189(10) 0.0168(10) 0.0201(11) 0.0019(8) 0.0071(8) 0.0001(8)
C40 0.0107(9) 0.0192(10) 0.0221(11) 0.0013(9) 0.0059(8) -0.0003(8)
C41 0.0185(10) 0.0199(10) 0.0199(11) -0.0037(8) 0.0077(8) -0.0001(8)
C42 0.0198(10) 0.0260(11) 0.0157(10) -0.0054(9) 0.0080(8) 0.0027(9)
C43 0.0280(12) 0.0317(12) 0.0249(12) -0.0009(10) 0.0112(10) 0.0067(10)
C44 0.0337(14) 0.0527(17) 0.0308(14) 0.0060(12) 0.0109(11) 0.0228(13)
C45 0.0199(12) 0.076(2) 0.0286(14) -0.0086(14) 0.0065(10) 0.0081(13)
C46 0.0229(12) 0.0556(17) 0.0275(13) -0.0149(12) 0.0107(10) -0.0104(12)
C47 0.0233(11) 0.0324(12) 0.0221(12) -0.0077(10) 0.0099(9) -0.0023(10)
C51 0.0240(11) 0.0160(10) 0.0224(11) -0.0002(8) 0.0076(9) -0.0034(8)
C52 0.0185(10) 0.0281(11) 0.0157(10) -0.0080(9) 0.0037(8) -0.0120(9)
C53 0.0251(11) 0.0254(11) 0.0246(12) -0.0051(9) 0.0103(9) -0.0046(9)
C54 0.0229(12) 0.0423(14) 0.0289(13) -0.0132(11) 0.0088(10) -0.0034(10)
C55 0.0195(12) 0.086(2) 0.0211(13) -0.0101(13) 0.0090(10) -0.0100(13)
C56 0.0277(13) 0.104(3) 0.0186(13) 0.0149(14) 0.0065(11) -0.0107(15)
C57 0.0221(12) 0.0627(17) 0.0210(12) 0.0099(12) 0.0020(10) -0.0056(12)
C61 0.0197(10) 0.0141(10) 0.0245(11) 0.0015(8) 0.0080(9) -0.0006(8)
C62 0.0170(10) 0.0184(10) 0.0162(10) -0.0037(8) 0.0027(8) -0.0055(8)
C63 0.0253(11) 0.0220(11) 0.0250(12) 0.0026(9) 0.0039(9) -0.0037(9)
C64 0.0360(13) 0.0318(13) 0.0270(13) 0.0049(10) 0.0094(11) -0.0134(11)
C65 0.0281(12) 0.0403(14) 0.0255(12) -0.0084(10) 0.0140(10) -0.0160(11)
C66 0.0216(11) 0.0310(12) 0.0313(13) -0.0096(10) 0.0116(10) -0.0043(10)
C67 0.0222(11) 0.0185(10) 0.0247(12) 0.0000(9) 0.0081(9) -0.0027(9)
C71 0.0215(11) 0.0238(11) 0.0207(11) -0.0056(9) 0.0082(9) -0.0050(9)
C72 0.0188(11) 0.0326(12) 0.0125(10) -0.0035(9) 0.0035(8) -0.0042(9)
C73 0.0263(12) 0.0279(12) 0.0240(12) -0.0051(9) 0.0049(10) -0.0048(10)
C74 0.0237(12) 0.0391(14) 0.0324(14) -0.0049(11) 0.0060(10) -0.0109(11)
C75 0.0198(11) 0.0475(15) 0.0319(13) 0.0005(11) 0.0050(10) -0.0014(11)
C76 0.0269(12) 0.0363(14) 0.0322(13) 0.0053(11) 0.0051(10) 0.0059(11)
C77 0.0253(12) 0.0302(12) 0.0242(12) 0.0038(10) 0.0050(9) -0.0041(10)
C98 0.0349(14) 0.0348(14) 0.0326(14) 0.0034(11) 0.0040(11) -0.0040(11)
Cl1 0.0766(5) 0.0348(3) 0.0308(3) 0.0023(3) 0.0029(3) 0.0032(3)
Cl2 0.0839(6) 0.0473(4) 0.0458(4) -0.0044(3) 0.0333(4) -0.0303(4)

loop_
_atom_type_symbol
_atom_type_description
_atom_type_scat_dispersion_real
_atom_type_scat_dispersion_imag
_atom_type_scat_source
C C 0.0033 0.0016 'International Tables Vol C Tables 4.2.6.8 and 6.1.1.4'
H H 0.0000 0.0000 'International Tables Vol C Tables 4.2.6.8 and 6.1.1.4'
N N 0.0061 0.0033 'International Tables Vol C Tables 4.2.6.8 and 6.1.1.4'
O O 0.0106 0.0060 'International Tables Vol C Tables 4.2.6.8 and 6.1.1.4'
Cl Cl 0.1484 0.1585 'International Tables Vol C Tables 4.2.6.8 and 6.1.1.4'

loop_
_geom_angle_atom_site_label_1
_geom_angle_atom_site_label_2
_geom_angle_atom_site_label_3
_geom_angle
C1 N1 C10 121.77(17)
C1 N1 H01 120.5(15)
C10 N1 H01 117.7(15)
C8 N2 C9 123.43(18)
C8 N2 H02 117.8(15)
C9 N2 H02 117.8(15)
C27 N3 C28 122.41(17)
C27 N3 H03 122.1(16)
C28 N3 H03 115.4(16)
C20 N4 C19 121.80(17)
C20 N4 H04 121.5(16)
C19 N4 H04 116.5(16)
C37 N5 C51 123.65(17)
C37 N5 C41 119.16(16)
C51 N5 C41 117.04(16)
C40 N6 C61 123.51(17)
C40 N6 C71 119.71(16)
C61 N6 C71 116.74(16)
O1 C1 N1 121.88(19)
O1 C1 C2 120.37(18)
N1 C1 C2 117.75(17)
C7 C2 C3 119.03(19)
C7 C2 C1 123.00(17)
C3 C2 C1 117.97(18)
C4 C3 C2 120.3(2)
C4 C3 H3 119.9
C2 C3 H3 119.9
C5 C4 C3 120.35(19)
C5 C4 H4 119.8
C3 C4 H4 119.8
C4 C5 C6 120.4(2)
C4 C5 H5 119.8
C6 C5 H5 119.8
C7 C6 C5 118.96(19)
C7 C6 C8 122.66(18)
C5 C6 C8 118.37(18)
C6 C7 C2 120.98(18)
C6 C7 H7 119.5
C2 C7 H7 119.5
O2 C8 N2 122.4(2)
O2 C8 C6 121.3(2)
N2 C8 C6 116.38(18)
N2 C9 C17 108.36(17)
N2 C9 C32 109.97(17)
C17 C9 C32 115.20(19)
N2 C9 H9 107.7
C17 C9 H9 107.7
C32 C9 H9 107.7
N1 C10 C11 108.51(16)
N1 C10 C18 111.22(17)
C11 C10 C18 115.09(17)
N1 C10 H10 107.2
C11 C10 H10 107.2
C18 C10 H10 107.2
C12 C11 C16 117.94(19)
C12 C11 C10 118.15(18)
C16 C11 C10 123.91(19)
C13 C12 C11 121.66(19)
C13 C12 H12 119.2
C11 C12 H12 119.2
C12 C13 C14 120.6(2)
C12 C13 H13 119.7
C14 C13 H13 119.7
C13 C14 C15 117.95(19)
C13 C14 C19 123.26(19)
C15 C14 C19 118.74(18)
C16 C15 C14 121.43(19)
C16 C15 H15 119.3
C14 C15 H15 119.3
C15 C16 C11 120.38(19)
C15 C16 H16 119.8
C11 C16 H16 119.8
C9 C17 H17A 109.5
C9 C17 H17B 109.5
H17A C17 H17B 109.5
C9 C17 H17C 109.5
H17A C17 H17C 109.5
H17B C17 H17C 109.5
C10 C18 H18A 109.5
C10 C18 H18B 109.5
H18A C18 H18B 109.5
C10 C18 H18C 109.5
H18A C18 H18C 109.5
H18B C18 H18C 109.5
N4 C19 C14 109.82(16)
N4 C19 C35 110.35(18)
C14 C19 C35 115.29(18)
N4 C19 H19 107.0
C14 C19 H19 107.0
C35 C19 H19 107.0
O4 C20 N4 122.27(19)
O4 C20 C21 120.41(18)
N4 C20 C21 117.31(17)
C26 C21 C22 118.74(19)
C26 C21 C20 124.13(18)
C22 C21 C20 117.13(18)
C23 C22 C21 120.6(2)
C23 C22 H22 119.7
C21 C22 H22 119.7
C24 C23 C22 120.31(19)
C24 C23 H23 119.8
C22 C23 H23 119.8
C23 C24 C25 120.05(19)
C23 C24 H24 120.0
C25 C24 H24 120.0
C24 C25 C26 119.13(19)
C24 C25 C27 117.43(18)
C26 C25 C27 123.40(18)
C21 C26 C25 121.11(18)
C21 C26 H26 119.4
C25 C26 H26 119.4
O3 C27 N3 122.33(19)
O3 C27 C25 120.99(19)
N3 C27 C25 116.65(17)
N3 C28 C36 110.57(17)
N3 C28 C29 108.75(16)
C36 C28 C29 116.13(17)
N3 C28 H28 107.0
C36 C28 H28 107.0
C29 C28 H28 107.0
C34 C29 C30 117.63(19)
C34 C29 C28 118.46(18)
C30 C29 C28 123.89(18)
C31 C30 C29 120.5(2)
C31 C30 H30 119.7
C29 C30 H30 119.7
C32 C31 C30 121.66(19)
C32 C31 H31 119.2
C30 C31 H31 119.2
C31 C32 C33 117.65(19)
C31 C32 C9 119.78(19)
C33 C32 C9 122.6(2)
C34 C33 C32 120.9(2)
C34 C33 H33 119.5
C32 C33 H33 119.5
C33 C34 C29 121.6(2)
C33 C34 H34 119.2
C29 C34 H34 119.2
C19 C35 H35A 109.5
C19 C35 H35B 109.5
H35A C35 H35B 109.5
C19 C35 H35C 109.5
H35A C35 H35C 109.5
H35B C35 H35C 109.5
C28 C36 H36A 109.5
C28 C36 H36B 109.5
H36A C36 H36B 109.5
C28 C36 H36C 109.5
H36A C36 H36C 109.5
H36B C36 H36C 109.5
O5 C37 N5 122.14(18)
O5 C37 C38 120.05(18)
N5 C37 C38 117.77(17)
C39 C38 C37 120.03(18)
C39 C38 H38 120.0
C37 C38 H38 120.0
C38 C39 C40 121.99(18)
C38 C39 H39 119.0
C40 C39 H39 119.0
O6 C40 N6 122.76(18)
O6 C40 C39 120.08(18)
N6 C40 C39 117.15(17)
N5 C41 C42 113.08(15)
N5 C41 H41A 109.0
C42 C41 H41A 109.0
N5 C41 H41B 109.0
C42 C41 H41B 109.0
H41A C41 H41B 107.8
C47 C42 C43 119.0(2)
C47 C42 C41 120.73(19)
C43 C42 C41 120.23(19)
C44 C43 C42 120.2(2)
C44 C43 H43 119.9
C42 C43 H43 119.9
C45 C44 C43 120.0(2)
C45 C44 H44 120.0
C43 C44 H44 120.0
C46 C45 C44 120.3(2)
C46 C45 H45 119.9
C44 C45 H45 119.9
C45 C46 C47 119.8(2)
C45 C46 H46 120.1
C47 C46 H46 120.1
C46 C47 C42 120.6(2)
C46 C47 H47 119.7
C42 C47 H47 119.7
N5 C51 C52 115.13(17)
N5 C51 H51A 108.5
C52 C51 H51A 108.5
N5 C51 H51B 108.5
C52 C51 H51B 108.5
H51A C51 H51B 107.5
C53 C52 C57 118.6(2)
C53 C52 C51 123.33(18)
C57 C52 C51 118.1(2)
C52 C53 C54 121.0(2)
C52 C53 H53 119.5
C54 C53 H53 119.5
C55 C54 C53 120.0(2)
C55 C54 H54 120.0
C53 C54 H54 120.0
C54 C55 C56 119.4(2)
C54 C55 H55 120.3
C56 C55 H55 120.3
C55 C56 C57 121.0(2)
C55 C56 H56 119.5
C57 C56 H56 119.5
C56 C57 C52 120.0(2)
C56 C57 H57 120.0
C52 C57 H57 120.0
N6 C61 C62 116.51(16)
N6 C61 H61A 108.2
C62 C61 H61A 108.2
N6 C61 H61B 108.2
C62 C61 H61B 108.2
H61A C61 H61B 107.3
C67 C62 C63 118.52(18)
C67 C62 C61 124.15(18)
C63 C62 C61 117.31(18)
C64 C63 C62 121.0(2)
C64 C63 H63 119.5
C62 C63 H63 119.5
C65 C64 C63 120.0(2)
C65 C64 H64 120.0
C63 C64 H64 120.0
C66 C65 C64 119.6(2)
C66 C65 H65 120.2
C64 C65 H65 120.2
C65 C66 C67 120.5(2)
C65 C66 H66 119.7
C67 C66 H66 119.7
C62 C67 C66 120.3(2)
C62 C67 H67 119.9
C66 C67 H67 119.9
N6 C71 C72 110.22(16)
N6 C71 H71A 109.6
C72 C71 H71A 109.6
N6 C71 H71B 109.6
C72 C71 H71B 109.6
H71A C71 H71B 108.1
C73 C72 C77 118.68(19)
C73 C72 C71 121.7(2)
C77 C72 C71 119.45(19)
C74 C73 C72 120.6(2)
C74 C73 H73 119.7
C72 C73 H73 119.7
C75 C74 C73 120.4(2)
C75 C74 H74 119.8
C73 C74 H74 119.8
C74 C75 C76 119.7(2)
C74 C75 H75 120.2
C76 C75 H75 120.2
C77 C76 C75 119.9(2)
C77 C76 H76 120.0
C75 C76 H76 120.0
C76 C77 C72 120.7(2)
C76 C77 H77 119.6
C72 C77 H77 119.6
Cl2 C98 Cl1 110.95(14)
Cl2 C98 H98A 109.4
Cl1 C98 H98A 109.4
Cl2 C98 H98B 109.4
Cl1 C98 H98B 109.4
H98A C98 H98B 108.0

loop_
_geom_bond_atom_site_label_1
_geom_bond_atom_site_label_2
_geom_bond_distance
N1 C1 1.346(3)
N1 C10 1.464(3)
N1 H01 0.864(16)
N2 C8 1.346(3)
N2 C9 1.467(3)
N2 H02 0.861(16)
N3 C27 1.341(3)
N3 C28 1.465(2)
N3 H03 0.864(16)
N4 C20 1.344(3)
N4 C19 1.469(3)
N4 H04 0.861(16)
N5 C37 1.345(2)
N5 C51 1.469(2)
N5 C41 1.473(2)
N6 C40 1.342(2)
N6 C61 1.463(2)
N6 C71 1.477(3)
O1 C1 1.228(2)
O2 C8 1.230(2)
O3 C27 1.223(2)
O4 C20 1.231(2)
O5 C37 1.247(2)
O6 C40 1.245(2)
C1 C2 1.497(3)
C2 C7 1.391(3)
C2 C3 1.393(3)
C3 C4 1.382(3)
C3 H3 0.9500
C4 C5 1.381(3)
C4 H4 0.9500
C5 C6 1.392(3)
C5 H5 0.9500
C6 C7 1.391(3)
C6 C8 1.497(3)
C7 H7 0.9500
C9 C17 1.523(3)
C9 C32 1.524(3)
C9 H9 1.0000
C10 C11 1.518(3)
C10 C18 1.521(3)
C10 H10 1.0000
C11 C12 1.387(3)
C11 C16 1.390(3)
C12 C13 1.384(3)
C12 H12 0.9500
C13 C14 1.385(3)
C13 H13 0.9500
C14 C15 1.391(3)
C14 C19 1.521(3)
C15 C16 1.389(3)
C15 H15 0.9500
C16 H16 0.9500
C17 H17A 0.9800
C17 H17B 0.9800
C17 H17C 0.9800
C18 H18A 0.9800
C18 H18B 0.9800
C18 H18C 0.9800
C19 C35 1.522(3)
C19 H19 1.0000
C20 C21 1.499(3)
C21 C26 1.384(3)
C21 C22 1.390(3)
C22 C23 1.380(3)
C22 H22 0.9500
C23 C24 1.380(3)
C23 H23 0.9500
C24 C25 1.389(3)
C24 H24 0.9500
C25 C26 1.395(3)
C25 C27 1.495(3)
C26 H26 0.9500
C28 C36 1.517(3)
C28 C29 1.523(3)
C28 H28 1.0000
C29 C34 1.387(3)
C29 C30 1.395(3)
C30 C31 1.386(3)
C30 H30 0.9500
C31 C32 1.384(3)
C31 H31 0.9500
C32 C33 1.391(3)
C33 C34 1.379(3)
C33 H33 0.9500
C34 H34 0.9500
C35 H35A 0.9800
C35 H35B 0.9800
C35 H35C 0.9800
C36 H36A 0.9800
C36 H36B 0.9800
C36 H36C 0.9800
C37 C38 1.488(3)
C38 C39 1.318(3)
C38 H38 0.9500
C39 C40 1.489(3)
C39 H39 0.9500
C41 C42 1.509(3)
C41 H41A 0.9900
C41 H41B 0.9900
C42 C47 1.389(3)
C42 C43 1.392(3)
C43 C44 1.389(3)
C43 H43 0.9500
C44 C45 1.381(4)
C44 H44 0.9500
C45 C46 1.378(4)
C45 H45 0.9500
C46 C47 1.386(3)
C46 H46 0.9500
C47 H47 0.9500
C51 C52 1.524(3)
C51 H51A 0.9900
C51 H51B 0.9900
C52 C53 1.380(3)
C52 C57 1.390(3)
C53 C54 1.389(3)
C53 H53 0.9500
C54 C55 1.372(3)
C54 H54 0.9500
C55 C56 1.373(4)
C55 H55 0.9500
C56 C57 1.385(3)
C56 H56 0.9500
C57 H57 0.9500
C61 C62 1.516(3)
C61 H61A 0.9900
C61 H61B 0.9900
C62 C67 1.384(3)
C62 C63 1.391(3)
C63 C64 1.381(3)
C63 H63 0.9500
C64 C65 1.380(3)
C64 H64 0.9500
C65 C66 1.374(3)
C65 H65 0.9500
C66 C67 1.393(3)
C66 H66 0.9500
C67 H67 0.9500
C71 C72 1.506(3)
C71 H71A 0.9900
C71 H71B 0.9900
C72 C73 1.385(3)
C72 C77 1.390(3)
C73 C74 1.382(3)
C73 H73 0.9500
C74 C75 1.377(3)
C74 H74 0.9500
C75 C76 1.383(3)
C75 H75 0.9500
C76 C77 1.383(3)
C76 H76 0.9500
C77 H77 0.9500
C98 Cl2 1.760(2)
C98 Cl1 1.765(2)
C98 H98A 0.9900
C98 H98B 0.9900

loop_
_geom_hbond_atom_site_label_D
_geom_hbond_atom_site_label_H
_geom_hbond_atom_site_label_A
_geom_hbond_distance_DH
_geom_hbond_distance_HA
_geom_hbond_distance_DA
_geom_hbond_angle_DHA
_geom_hbond_site_symmetry_A
N1 H01 O5 0.864(16) 2.242(17) 3.095(2) 169(2) .
N2 H02 O5 0.861(16) 2.466(17) 3.296(2) 162(2) .
N3 H03 O6 0.864(16) 2.309(17) 3.167(2) 172(2) .
N4 H04 O6 0.861(16) 2.317(17) 3.171(2) 171(2) .
C41 H41B O2 0.99 2.44 3.377(3) 158.6 1_565
C51 H51A O2 0.99 2.59 3.461(3) 146.7 1_565
C61 H61B O4 0.99 2.55 3.497(2) 161.1 1_545
C98 H98A O1 0.99 2.13 3.105(3) 167.4 .
